data_4106951
loop_
_publ_author_name
'Michael J. Bojdys'
'Michael E. Briggs'
'James T. A. Jones'
'Dave J. Adams'
'Samantha Y. Chong'
'Marc Schmidtmann'
'Andrew I. Cooper'

_publ_section_title
;
 Supramolecular Engineering of Intrinsic and Extrinsic Porosity in
 Covalent Organic Cages
;
_journal_name_full 'Journal of the American Chemical Society'
_journal_page_first 16566
_journal_page_last 16571
_journal_paper_doi 10.1021/ja2056374
_journal_volume 133
_journal_year 2011
_chemical_absolute_configuration syn
_chemical_formula_sum 'C120 H97 N12 O0.5'
_chemical_formula_weight 1715.10
_chemical_name_systematic
; 
 ? 
;
_space_group_IT_number 146
_symmetry_cell_setting trigonal
_symmetry_space_group_name_Hall 'R 3'
_symmetry_space_group_name_H-M 'R 3 :H'
_atom_sites_solution_hydrogens difmap
_atom_sites_solution_primary direct
_atom_sites_solution_secondary difmap
_audit_creation_method SHELXL-97
_cell_angle_alpha 90.00
_cell_angle_beta 90.00
_cell_angle_gamma 120.00
_cell_formula_units_Z 6
_cell_length_a 29.290(6)
_cell_length_b 29.290(6)
_cell_length_c 21.799(7)
_cell_measurement_reflns_used 4514
_cell_measurement_temperature 90(2)
_cell_measurement_theta_max 18.44
_cell_measurement_theta_min 2.25
_cell_volume 16196(7)
_computing_cell_refinement 'Bruker AXS SAINT V7.68A'
_computing_data_collection 'CrystalClear-SM Expert 2.0r6 (Rigaku, 2010)'
_computing_data_reduction 'Bruker AXS SAINT V7.68A'
_computing_structure_refinement 'SHELXL (Sheldrick, 2008)'
_computing_structure_solution 'SHELXD (Sheldrick, 2008)'
_diffrn_ambient_temperature 90(2)
_diffrn_detector_area_resol_mean 28.5714
_diffrn_measured_fraction_theta_full 0.999
_diffrn_measured_fraction_theta_max 0.999
_diffrn_measurement_device
;
CrystalLogic Kappa (3 circle)
;
_diffrn_measurement_device_type 'Rigaku Saturn724+ (2x2 bin mode)'
_diffrn_measurement_method 'profile data from \w-scans'
_diffrn_radiation_source Synchrotron
_diffrn_radiation_wavelength 0.68890
_diffrn_reflns_av_R_equivalents 0.0846
_diffrn_reflns_av_sigmaI/netI 0.0909
_diffrn_reflns_limit_h_max 29
_diffrn_reflns_limit_h_min -29
_diffrn_reflns_limit_k_max 27
_diffrn_reflns_limit_k_min -29
_diffrn_reflns_limit_l_max 21
_diffrn_reflns_limit_l_min -21
_diffrn_reflns_number 33492
_diffrn_reflns_theta_full 20.14
_diffrn_reflns_theta_max 20.14
_diffrn_reflns_theta_min 1.80
_exptl_absorpt_coefficient_mu 0.063
_exptl_absorpt_correction_T_max 0.7445
_exptl_absorpt_correction_T_min 0.5814
_exptl_absorpt_correction_type multi-scan
_exptl_absorpt_process_details 'SADABS 2008/1 (Sheldrick, 2008)'
_exptl_crystal_colour colorless
_exptl_crystal_density_diffrn 1.055
_exptl_crystal_description needle
_exptl_crystal_F_000 5430
_exptl_crystal_size_max 0.10
_exptl_crystal_size_mid 0.01
_exptl_crystal_size_min 0.01
_refine_diff_density_max 0.167
_refine_diff_density_min -0.196
_refine_diff_density_rms 0.034
_refine_ls_abs_structure_details 'Flack H D (1983), Acta Cryst. A39, 876-881'
_refine_ls_abs_structure_Flack 0(5)
_refine_ls_extinction_method none
_refine_ls_goodness_of_fit_ref 0.993
_refine_ls_hydrogen_treatment constr
_refine_ls_matrix_type full
_refine_ls_number_parameters 797
_refine_ls_number_reflns 7559
_refine_ls_number_restraints 221
_refine_ls_restrained_S_all 0.985
_refine_ls_R_factor_all 0.1363
_refine_ls_R_factor_gt 0.0649
_refine_ls_shift/su_max 0.000
_refine_ls_shift/su_mean 0.000
_refine_ls_structure_factor_coef Fsqd
_refine_ls_weighting_details 'calc w=1/[\s^2^(Fo^2^)+(0.0900P)^2^+0.0000P] where P=(Fo^2^+2Fc^2^)/3'
_refine_ls_weighting_scheme calc
_refine_ls_wR_factor_gt 0.1453
_refine_ls_wR_factor_ref 0.1808
_reflns_number_gt 4226
_reflns_number_total 7559
_reflns_threshold_expression >2sigma(I)
_cod_data_source_file ja2056374_si_002.cif
_cod_data_source_block mjr0852
_cod_original_sg_symbol_H-M 'R 3'
_cod_original_formula_sum 'C120 H97 N12 O0.50'
_cod_database_code 4106951

loop_
_symmetry_equiv_pos_as_xyz
'x, y, z'
'-y, x-y, z'
'-x+y, -x, z'
'x+2/3, y+1/3, z+1/3'
'-y+2/3, x-y+1/3, z+1/3'
'-x+y+2/3, -x+1/3, z+1/3'
'x+1/3, y+2/3, z+2/3'
'-y+1/3, x-y+2/3, z+2/3'
'-x+y+1/3, -x+2/3, z+2/3'

loop_
_atom_site_label
_atom_site_type_symbol
_atom_site_fract_x
_atom_site_fract_y
_atom_site_fract_z
_atom_site_U_iso_or_equiv
_atom_site_adp_type
_atom_site_occupancy
_atom_site_symmetry_multiplicity
_atom_site_calc_flag
_atom_site_refinement_flags
N1 N 0.1994(2) 0.5474(2) 0.7550(2) 0.0575(15) Uani 1 1 d U
N2 N 0.1412(2) 0.5079(2) 0.6424(3) 0.0598(15) Uani 1 1 d U
N3 N 0.2663(2) 0.4793(2) 0.4147(3) 0.0680(17) Uani 1 1 d U
N4 N 0.3768(2) 0.5324(2) 0.3935(3) 0.0674(17) Uani 1 1 d U
N5 N 0.2036(2) 0.5422(3) 0.2520(3) 0.0667(17) Uani 1 1 d U
N6 N 0.1389(2) 0.5106(2) 0.1423(3) 0.0630(16) Uani 1 1 d U
N7 N 0.2498(2) 0.4806(2) -0.0919(3) 0.0623(16) Uani 1 1 d U
N8 N 0.3601(2) 0.5203(2) -0.1051(3) 0.0659(16) Uani 1 1 d U
C1 C 0.3132(3) 0.6126(3) 0.7471(3) 0.0525(18) Uani 1 1 d U
H1 H 0.2994 0.5756 0.7463 0.063 Uiso 1 1 calc R
C2 C 0.2786(3) 0.6322(3) 0.7476(3) 0.0527(18) Uani 1 1 d U
C3 C 0.2208(3) 0.5960(3) 0.7476(3) 0.0561(18) Uani 1 1 d U
H3 H 0.1986 0.6107 0.7416 0.067 Uiso 1 1 calc R
C4 C 0.1413(3) 0.5181(3) 0.7532(3) 0.0596(18) Uani 1 1 d U
H4 H 0.1283 0.5433 0.7452 0.072 Uiso 1 1 calc R
C5 C 0.1244(3) 0.4783(3) 0.7000(3) 0.0574(17) Uani 1 1 d U
H5 H 0.1408 0.4557 0.7046 0.069 Uiso 1 1 calc R
C6 C 0.1730(3) 0.5008(3) 0.6088(3) 0.0609(19) Uani 1 1 d U
H6 H 0.1865 0.4793 0.6235 0.073 Uiso 1 1 calc R
C7 C 0.1893(3) 0.5256(3) 0.5474(3) 0.0566(18) Uani 1 1 d U
C8 C 0.1721(2) 0.5593(3) 0.5272(3) 0.0608(19) Uani 1 1 d U
H8 H 0.1533 0.5690 0.5548 0.073 Uiso 1 1 calc R
C9 C 0.1813(3) 0.5792(3) 0.4679(3) 0.0595(19) Uani 1 1 d U
C10 C 0.2093(2) 0.5639(3) 0.4281(3) 0.0579(18) Uani 1 1 d U
H10 H 0.2162 0.5772 0.3873 0.069 Uiso 1 1 calc R
C11 C 0.2266(3) 0.5307(3) 0.4459(3) 0.0597(18) Uani 1 1 d U
C12 C 0.2156(2) 0.5111(3) 0.5066(3) 0.0614(18) Uani 1 1 d U
H12 H 0.2266 0.4871 0.5196 0.074 Uiso 1 1 calc R
C13 C 0.2522(3) 0.5128(3) 0.4026(3) 0.0591(19) Uani 1 1 d U
H13 H 0.2588 0.5273 0.3624 0.071 Uiso 1 1 calc R
C14 C 0.2895(3) 0.4632(3) 0.3651(3) 0.0653(18) Uani 1 1 d U
H14 H 0.2923 0.4837 0.3272 0.078 Uiso 1 1 calc R
C15 C 0.3442(3) 0.4750(3) 0.3841(3) 0.074(2) Uani 1 1 d U
H15 H 0.3415 0.4568 0.4238 0.089 Uiso 1 1 calc R
C16 C 0.3881(3) 0.5473(3) 0.4485(4) 0.068(2) Uani 1 1 d U
H16 H 0.3745 0.5210 0.4795 0.081 Uiso 1 1 calc R
C17 C 0.1193(3) 0.4906(3) 0.8136(3) 0.0646(19) Uani 1 1 d U
C18 C 0.1321(3) 0.4544(3) 0.8358(4) 0.074(2) Uani 1 1 d U
H18 H 0.1562 0.4475 0.8143 0.088 Uiso 1 1 calc R
C19 C 0.1090(3) 0.4278(3) 0.8905(4) 0.094(3) Uani 1 1 d U
H19 H 0.1187 0.4038 0.9065 0.113 Uiso 1 1 calc R
C20 C 0.0730(3) 0.4354(4) 0.9216(4) 0.101(3) Uani 1 1 d U
H20 H 0.0563 0.4157 0.9574 0.121 Uiso 1 1 calc R
C21 C 0.0613(3) 0.4733(4) 0.8990(4) 0.102(3) Uani 1 1 d U
H21 H 0.0384 0.4813 0.9215 0.122 Uiso 1 1 calc R
C22 C 0.0826(3) 0.4989(3) 0.8446(3) 0.078(2) Uani 1 1 d U
H22 H 0.0722 0.5223 0.8281 0.093 Uiso 1 1 calc R
C23 C 0.0649(3) 0.4447(3) 0.7007(3) 0.0597(18) Uani 1 1 d U
C24 C 0.0405(3) 0.3923(3) 0.7184(3) 0.074(2) Uani 1 1 d U
H24 H 0.0610 0.3761 0.7267 0.088 Uiso 1 1 calc R
C25 C -0.0132(3) 0.3638(4) 0.7240(4) 0.088(3) Uani 1 1 d U
H25 H -0.0295 0.3281 0.7369 0.106 Uiso 1 1 calc R
C26 C -0.0434(3) 0.3853(4) 0.7115(4) 0.099(3) Uani 1 1 d U
H26 H -0.0807 0.3644 0.7149 0.118 Uiso 1 1 calc R
C27 C -0.0204(3) 0.4384(4) 0.6935(4) 0.098(3) Uani 1 1 d U
H27 H -0.0414 0.4541 0.6854 0.118 Uiso 1 1 calc R
C28 C 0.0338(3) 0.4670(3) 0.6880(4) 0.084(2) Uani 1 1 d U
H28 H 0.0502 0.5027 0.6752 0.101 Uiso 1 1 calc R
C29 C 0.2548(3) 0.4056(3) 0.3523(4) 0.086(2) Uani 1 1 d U
C30 C 0.2328(4) 0.3698(4) 0.3992(5) 0.128(4) Uani 1 1 d U
H30 H 0.2398 0.3813 0.4406 0.153 Uiso 1 1 calc R
C31 C 0.1999(6) 0.3164(5) 0.3861(7) 0.198(7) Uani 1 1 d U
H31 H 0.1844 0.2917 0.4186 0.238 Uiso 1 1 calc R
C32 C 0.1899(7) 0.2995(5) 0.3265(7) 0.220(9) Uani 1 1 d U
H32 H 0.1658 0.2635 0.3176 0.264 Uiso 1 1 calc R
C33 C 0.2141(4) 0.3337(5) 0.2811(6) 0.149(5) Uani 1 1 d U
H33 H 0.2102 0.3211 0.2402 0.179 Uiso 1 1 calc R
C34 C 0.2453(3) 0.3879(4) 0.2924(4) 0.101(3) Uani 1 1 d U
H34 H 0.2595 0.4122 0.2593 0.122 Uiso 1 1 calc R
C35 C 0.3694(3) 0.4568(3) 0.3370(4) 0.084(2) Uani 1 1 d U
C36 C 0.3766(4) 0.4146(4) 0.3485(4) 0.123(4) Uani 1 1 d U
H36 H 0.3668 0.3980 0.3875 0.147 Uiso 1 1 calc R
C37 C 0.3972(5) 0.3954(5) 0.3059(6) 0.147(5) Uani 1 1 d U
H37 H 0.4017 0.3663 0.3158 0.176 Uiso 1 1 calc R
C38 C 0.4107(4) 0.4174(5) 0.2509(6) 0.130(4) Uani 1 1 d U
H38 H 0.4255 0.4044 0.2216 0.156 Uiso 1 1 calc R
C39 C 0.4032(4) 0.4601(4) 0.2357(5) 0.130(4) Uani 1 1 d U
H39 H 0.4123 0.4757 0.1962 0.155 Uiso 1 1 calc R
C40 C 0.3822(3) 0.4789(3) 0.2798(5) 0.102(3) Uani 1 1 d U
H40 H 0.3768 0.5074 0.2699 0.123 Uiso 1 1 calc R
C41 C 0.3168(3) 0.6135(3) 0.2485(3) 0.0605(19) Uani 1 1 d U
H41 H 0.3054 0.5769 0.2498 0.073 Uiso 1 1 calc R
C42 C 0.2801(3) 0.6303(3) 0.2476(3) 0.0564(19) Uani 1 1 d U
C43 C 0.2235(3) 0.5922(3) 0.2495(3) 0.066(2) Uani 1 1 d U
H43 H 0.1998 0.6055 0.2488 0.079 Uiso 1 1 calc R
C44 C 0.1459(3) 0.5108(3) 0.2547(3) 0.073(2) Uani 1 1 d U
H44 H 0.1304 0.5344 0.2586 0.087 Uiso 1 1 calc R
C45 C 0.1243(3) 0.4757(3) 0.1962(3) 0.0606(18) Uani 1 1 d U
H45 H 0.1404 0.4528 0.1926 0.073 Uiso 1 1 calc R
C46 C 0.1701(3) 0.5078(3) 0.1052(3) 0.0591(18) Uani 1 1 d U
H46 H 0.1851 0.4868 0.1167 0.071 Uiso 1 1 calc R
C47 C 0.1854(3) 0.5344(3) 0.0454(3) 0.0557(17) Uani 1 1 d U
C48 C 0.1724(2) 0.5727(3) 0.0286(3) 0.0614(18) Uani 1 1 d U
H48 H 0.1566 0.5846 0.0578 0.074 Uiso 1 1 calc R
C49 C 0.1824(2) 0.5932(3) -0.0306(3) 0.0594(19) Uani 1 1 d U
C50 C 0.2077(2) 0.5773(3) -0.0725(3) 0.0576(18) Uani 1 1 d U
H50 H 0.2153 0.5922 -0.1125 0.069 Uiso 1 1 calc R
C51 C 0.2220(3) 0.5398(3) -0.0567(3) 0.0572(18) Uani 1 1 d U
C52 C 0.2103(2) 0.5187(3) 0.0040(3) 0.0579(18) Uani 1 1 d U
H52 H 0.2197 0.4933 0.0160 0.070 Uiso 1 1 calc R
C53 C 0.2447(3) 0.5201(3) -0.1020(3) 0.0585(18) Uani 1 1 d U
H53 H 0.2560 0.5377 -0.1404 0.070 Uiso 1 1 calc R
C54 C 0.2716(3) 0.4632(3) -0.1417(3) 0.0636(18) Uani 1 1 d U
H54 H 0.2817 0.4884 -0.1768 0.076 Uiso 1 1 calc R
C55 C 0.3214(3) 0.4645(3) -0.1162(3) 0.0652(19) Uani 1 1 d U
H55 H 0.3128 0.4445 -0.0767 0.078 Uiso 1 1 calc R
C56 C 0.3691(3) 0.5347(3) -0.0487(4) 0.063(2) Uani 1 1 d U
H56 H 0.3508 0.5093 -0.0176 0.076 Uiso 1 1 calc R
C57 C 0.1303(3) 0.4727(3) 0.3118(4) 0.088(2) Uani 1 1 d U
C58 C 0.1499(4) 0.4380(4) 0.3154(4) 0.112(3) Uani 1 1 d U
H58 H 0.1746 0.4403 0.2856 0.134 Uiso 1 1 calc R
C59 C 0.1339(4) 0.3994(4) 0.3625(6) 0.137(4) Uani 1 1 d U
H59 H 0.1452 0.3742 0.3657 0.165 Uiso 1 1 calc R
C60 C 0.0997(6) 0.4034(7) 0.4030(6) 0.166(5) Uani 1 1 d U
H60 H 0.0896 0.3795 0.4365 0.199 Uiso 1 1 calc R
C61 C 0.0781(5) 0.4343(5) 0.4042(6) 0.140(4) Uani 1 1 d U
H61 H 0.0543 0.4319 0.4353 0.168 Uiso 1 1 calc R
C62 C 0.0942(4) 0.4720(4) 0.3537(4) 0.127(3) Uani 1 1 d U
H62 H 0.0805 0.4952 0.3496 0.153 Uiso 1 1 calc R
C63 C 0.0654(3) 0.4418(3) 0.2017(3) 0.0626(19) Uani 1 1 d U
C64 C 0.0427(3) 0.3886(3) 0.2143(3) 0.076(2) Uani 1 1 d U
H64 H 0.0644 0.3730 0.2160 0.091 Uiso 1 1 calc R
C65 C -0.0100(3) 0.3580(4) 0.2244(4) 0.092(3) Uani 1 1 d U
H65 H -0.0247 0.3213 0.2314 0.111 Uiso 1 1 calc R
C66 C -0.0417(4) 0.3789(4) 0.2248(4) 0.101(3) Uani 1 1 d U
H66 H -0.0783 0.3575 0.2331 0.121 Uiso 1 1 calc R
C67 C -0.0204(3) 0.4317(4) 0.2129(5) 0.113(3) Uani 1 1 d U
H67 H -0.0424 0.4470 0.2133 0.136 Uiso 1 1 calc R
C68 C 0.0335(3) 0.4633(3) 0.2001(4) 0.093(3) Uani 1 1 d U
H68 H 0.0477 0.4995 0.1903 0.112 Uiso 1 1 calc R
C69 C 0.2296(3) 0.4082(3) -0.1631(4) 0.072(2) Uani 1 1 d U
C70 C 0.2019(4) 0.3690(3) -0.1207(4) 0.104(3) Uani 1 1 d U
H70 H 0.2093 0.3758 -0.0782 0.125 Uiso 1 1 calc R
C71 C 0.1629(4) 0.3192(4) -0.1406(5) 0.119(3) Uani 1 1 d U
H71 H 0.1437 0.2921 -0.1114 0.142 Uiso 1 1 calc R
C72 C 0.1521(4) 0.3089(4) -0.2035(5) 0.123(4) Uani 1 1 d U
H72 H 0.1257 0.2752 -0.2176 0.148 Uiso 1 1 calc R
C73 C 0.1810(4) 0.3494(4) -0.2439(4) 0.106(3) Uani 1 1 d U
H73 H 0.1735 0.3432 -0.2864 0.127 Uiso 1 1 calc R
C74 C 0.2202(3) 0.3984(3) -0.2253(4) 0.091(3) Uani 1 1 d U
H74 H 0.2404 0.4249 -0.2546 0.109 Uiso 1 1 calc R
C75 C 0.3447(3) 0.4418(3) -0.1616(4) 0.075(2) Uani 1 1 d U
C76 C 0.3397(4) 0.3925(3) -0.1493(4) 0.104(3) Uani 1 1 d U
H76 H 0.3229 0.3740 -0.1128 0.125 Uiso 1 1 calc R
C77 C 0.3594(5) 0.3711(5) -0.1910(5) 0.130(4) Uani 1 1 d U
H77 H 0.3562 0.3377 -0.1828 0.156 Uiso 1 1 calc R
C78 C 0.3834(5) 0.3971(4) -0.2434(6) 0.130(4) Uani 1 1 d U
H78 H 0.3969 0.3820 -0.2715 0.155 Uiso 1 1 calc R
C79 C 0.3881(3) 0.4457(4) -0.2557(5) 0.103(3) Uani 1 1 d U
H79 H 0.4049 0.4638 -0.2924 0.124 Uiso 1 1 calc R
C80 C 0.3687(3) 0.4678(3) -0.2151(4) 0.090(3) Uani 1 1 d U
H80 H 0.3718 0.5010 -0.2240 0.108 Uiso 1 1 calc R
O1 O 0.3333 0.6667 0.539(4) 0.51(5) Uiso 0.50 3 d SP
O2 O 0.3333 0.6667 0.054(3) 0.33(2) Uiso 0.50 3 d SP

loop_
_atom_site_aniso_label
_atom_site_aniso_U_11
_atom_site_aniso_U_22
_atom_site_aniso_U_33
_atom_site_aniso_U_23
_atom_site_aniso_U_13
_atom_site_aniso_U_12
N1 0.060(4) 0.059(4) 0.047(4) 0.002(3) 0.007(3) 0.025(3)
N2 0.053(4) 0.065(4) 0.059(4) 0.002(3) 0.000(3) 0.028(3)
N3 0.081(5) 0.061(4) 0.056(4) -0.003(3) 0.006(3) 0.032(4)
N4 0.089(4) 0.068(4) 0.062(4) -0.006(3) -0.006(4) 0.052(4)
N5 0.058(4) 0.066(4) 0.065(4) 0.011(3) 0.006(3) 0.023(3)
N6 0.058(4) 0.069(4) 0.060(4) 0.006(3) 0.006(3) 0.030(3)
N7 0.069(4) 0.055(4) 0.059(4) -0.002(3) 0.008(3) 0.027(3)
N8 0.071(4) 0.065(4) 0.070(4) -0.005(3) -0.010(3) 0.040(3)
C1 0.061(5) 0.051(5) 0.041(4) 0.003(3) 0.000(4) 0.025(5)
C2 0.058(5) 0.058(6) 0.044(4) -0.002(4) 0.000(3) 0.030(4)
C3 0.058(4) 0.068(5) 0.046(4) -0.002(4) 0.006(4) 0.035(4)
C4 0.050(4) 0.065(5) 0.057(4) 0.001(3) 0.007(3) 0.024(4)
C5 0.051(4) 0.066(4) 0.054(4) 0.006(3) 0.002(3) 0.029(4)
C6 0.047(5) 0.071(5) 0.058(4) -0.001(4) -0.008(3) 0.024(4)
C7 0.049(5) 0.057(5) 0.057(4) -0.005(4) -0.004(3) 0.021(4)
C8 0.044(4) 0.078(5) 0.061(4) 0.001(4) 0.002(4) 0.030(4)
C9 0.046(5) 0.065(5) 0.062(5) 0.004(4) -0.003(4) 0.024(4)
C10 0.051(5) 0.057(5) 0.055(5) 0.004(4) 0.004(3) 0.018(4)
C11 0.055(5) 0.059(5) 0.058(5) 0.002(4) 0.000(4) 0.023(4)
C12 0.055(5) 0.065(5) 0.066(4) 0.000(4) 0.000(4) 0.031(4)
C13 0.064(5) 0.067(5) 0.042(4) -0.001(4) 0.001(3) 0.029(4)
C14 0.082(5) 0.057(4) 0.054(4) -0.003(3) 0.009(4) 0.032(4)
C15 0.101(5) 0.075(5) 0.066(5) -0.006(4) -0.008(4) 0.058(5)
C16 0.079(6) 0.077(6) 0.060(5) 0.001(4) -0.001(4) 0.049(5)
C17 0.054(5) 0.065(5) 0.057(4) -0.001(4) -0.006(3) 0.017(4)
C18 0.062(5) 0.067(5) 0.070(5) 0.010(4) -0.001(4) 0.017(4)
C19 0.070(6) 0.088(7) 0.090(7) 0.021(5) -0.007(5) 0.015(5)
C20 0.064(6) 0.121(8) 0.084(7) 0.033(6) -0.001(4) 0.020(6)
C21 0.070(6) 0.139(8) 0.078(6) 0.009(5) 0.010(5) 0.038(6)
C22 0.067(5) 0.093(6) 0.058(5) 0.009(4) 0.012(4) 0.029(5)
C23 0.049(4) 0.072(5) 0.049(4) -0.002(4) 0.003(3) 0.024(4)
C24 0.059(5) 0.086(5) 0.053(5) -0.002(4) 0.000(4) 0.018(4)
C25 0.064(5) 0.094(6) 0.072(6) 0.001(5) 0.007(5) 0.013(4)
C26 0.045(5) 0.131(8) 0.086(7) -0.003(6) 0.002(5) 0.018(5)
C27 0.055(5) 0.135(7) 0.097(7) -0.012(6) -0.011(5) 0.043(6)
C28 0.050(5) 0.103(6) 0.086(6) 0.002(5) 0.002(4) 0.028(4)
C29 0.094(6) 0.076(5) 0.075(5) -0.014(4) 0.014(5) 0.032(4)
C30 0.167(10) 0.061(5) 0.118(7) 0.000(5) 0.043(7) 0.030(6)
C31 0.254(15) 0.070(6) 0.180(10) -0.008(7) 0.078(12) 0.014(8)
C32 0.288(19) 0.077(8) 0.204(13) -0.047(7) 0.082(14) 0.023(10)
C33 0.121(9) 0.105(8) 0.155(10) -0.066(7) 0.023(8) 0.007(7)
C34 0.095(7) 0.093(6) 0.101(6) -0.030(5) 0.013(5) 0.036(5)
C35 0.090(6) 0.072(6) 0.099(6) -0.022(5) -0.008(5) 0.046(5)
C36 0.190(10) 0.148(9) 0.095(7) -0.037(6) -0.037(6) 0.134(9)
C37 0.208(13) 0.163(12) 0.135(9) -0.054(8) -0.030(9) 0.141(11)
C38 0.109(8) 0.140(10) 0.155(9) -0.063(8) -0.004(8) 0.074(8)
C39 0.134(9) 0.099(8) 0.142(9) -0.019(6) 0.044(7) 0.047(7)
C40 0.114(7) 0.075(6) 0.112(7) -0.010(5) 0.034(6) 0.043(6)
C41 0.061(6) 0.066(5) 0.056(5) 0.007(4) 0.004(4) 0.033(5)
C42 0.055(5) 0.055(6) 0.052(5) -0.001(4) 0.000(4) 0.021(4)
C43 0.064(4) 0.064(5) 0.070(5) -0.007(4) 0.005(4) 0.033(4)
C44 0.053(4) 0.083(5) 0.063(4) -0.003(4) 0.008(4) 0.021(4)
C45 0.051(4) 0.060(4) 0.060(4) 0.008(3) 0.011(3) 0.020(4)
C46 0.050(5) 0.054(5) 0.067(5) 0.002(4) 0.005(4) 0.022(4)
C47 0.049(4) 0.055(5) 0.054(4) -0.005(3) 0.001(3) 0.020(4)
C48 0.055(5) 0.070(5) 0.059(4) -0.005(4) 0.000(4) 0.031(4)
C49 0.046(4) 0.069(5) 0.064(5) -0.006(4) -0.001(4) 0.029(4)
C50 0.053(4) 0.050(5) 0.060(5) 0.001(3) 0.002(4) 0.018(4)
C51 0.048(5) 0.056(5) 0.062(4) -0.003(4) 0.001(3) 0.021(4)
C52 0.048(4) 0.051(4) 0.060(4) 0.003(4) 0.007(3) 0.014(4)
C53 0.052(5) 0.053(5) 0.062(5) 0.000(4) 0.004(3) 0.020(4)
C54 0.075(5) 0.045(4) 0.067(5) 0.000(3) 0.005(4) 0.027(4)
C55 0.079(5) 0.051(4) 0.068(5) 0.002(4) 0.000(4) 0.035(4)
C56 0.064(5) 0.055(5) 0.067(5) 0.001(4) -0.002(4) 0.027(4)
C57 0.069(6) 0.071(6) 0.080(5) -0.001(4) -0.002(4) 0.003(4)
C58 0.093(7) 0.103(7) 0.096(7) 0.032(5) -0.006(5) 0.017(5)
C59 0.132(10) 0.110(8) 0.137(10) 0.045(7) -0.012(7) 0.036(7)
C60 0.133(12) 0.234(16) 0.071(8) 0.021(9) -0.005(6) 0.047(10)
C61 0.105(10) 0.140(11) 0.090(8) 0.011(7) 0.020(7) -0.004(7)
C62 0.086(7) 0.146(9) 0.068(6) -0.015(5) 0.016(5) -0.003(6)
C63 0.052(4) 0.067(5) 0.061(5) -0.002(4) 0.002(4) 0.024(4)
C64 0.060(5) 0.070(5) 0.082(6) 0.006(4) -0.004(4) 0.020(4)
C65 0.068(6) 0.088(6) 0.099(7) 0.019(5) 0.006(5) 0.023(5)
C66 0.067(6) 0.109(7) 0.110(7) 0.016(6) 0.016(5) 0.030(5)
C67 0.060(5) 0.108(7) 0.168(10) 0.008(7) 0.016(6) 0.039(6)
C68 0.064(5) 0.074(5) 0.136(8) -0.005(5) 0.013(5) 0.030(4)
C69 0.077(5) 0.049(4) 0.076(5) -0.007(4) 0.002(4) 0.020(4)
C70 0.134(8) 0.052(5) 0.089(6) 0.003(4) 0.000(5) 0.020(5)
C71 0.145(9) 0.058(5) 0.107(6) 0.001(5) 0.002(7) 0.017(5)
C72 0.145(9) 0.068(6) 0.119(7) -0.024(5) 0.004(7) 0.025(6)
C73 0.118(8) 0.084(6) 0.081(6) -0.022(4) 0.006(5) 0.026(6)
C74 0.092(6) 0.073(5) 0.081(5) -0.023(4) 0.001(5) 0.021(4)
C75 0.087(6) 0.076(5) 0.081(6) -0.015(4) -0.014(4) 0.054(5)
C76 0.137(8) 0.091(6) 0.116(7) -0.009(5) -0.012(6) 0.082(7)
C77 0.190(12) 0.124(9) 0.133(10) -0.018(6) -0.013(8) 0.121(9)
C78 0.165(11) 0.108(8) 0.148(10) -0.027(7) 0.011(8) 0.092(9)
C79 0.101(7) 0.086(6) 0.127(8) -0.012(5) 0.020(6) 0.050(6)
C80 0.096(7) 0.076(6) 0.106(7) -0.008(5) 0.016(5) 0.049(5)

loop_
_atom_type_symbol
_atom_type_description
_atom_type_scat_dispersion_real
_atom_type_scat_dispersion_imag
_atom_type_scat_source
C C 0.0029 0.0015 'International Tables Vol C Tables 4.2.6.8 and 6.1.1.4'
H H 0.0000 0.0000 'International Tables Vol C Tables 4.2.6.8 and 6.1.1.4'
N N 0.0057 0.0031 'International Tables Vol C Tables 4.2.6.8 and 6.1.1.4'
O O 0.0101 0.0057 'International Tables Vol C Tables 4.2.6.8 and 6.1.1.4'

loop_
_geom_angle_atom_site_label_1
_geom_angle_atom_site_label_2
_geom_angle_atom_site_label_3
_geom_angle
_geom_angle_site_symmetry_1
_geom_angle_site_symmetry_3
C3 N1 C4 115.8(6) . .
C6 N2 C5 116.9(6) . .
C13 N3 C14 118.3(6) . .
C16 N4 C15 115.7(7) . .
C43 N5 C44 116.1(7) . .
C46 N6 C45 115.8(6) . .
C53 N7 C54 117.4(6) . .
C56 N8 C55 116.2(6) . .
C2 C1 C2 121.2(7) . 2_665
C2 C1 H1 119.4 . .
C2 C1 H1 119.4 2_665 .
C1 C2 C1 118.8(7) . 3_565
C1 C2 C3 120.7(7) . .
C1 C2 C3 120.5(7) 3_565 .
N1 C3 C2 124.0(7) . .
N1 C3 H3 118.0 . .
C2 C3 H3 118.0 . .
N1 C4 C17 110.4(6) . .
N1 C4 C5 107.6(5) . .
C17 C4 C5 111.3(6) . .
N1 C4 H4 109.2 . .
C17 C4 H4 109.2 . .
C5 C4 H4 109.2 . .
N2 C5 C23 109.2(6) . .
N2 C5 C4 108.3(5) . .
C23 C5 C4 108.4(5) . .
N2 C5 H5 110.3 . .
C23 C5 H5 110.3 . .
C4 C5 H5 110.3 . .
N2 C6 C7 121.3(7) . .
N2 C6 H6 119.4 . .
C7 C6 H6 119.4 . .
C12 C7 C8 118.3(7) . .
C12 C7 C6 121.6(7) . .
C8 C7 C6 119.5(7) . .
C7 C8 C9 122.1(7) . .
C7 C8 H8 118.9 . .
C9 C8 H8 118.9 . .
C8 C9 C10 117.5(7) . .
C8 C9 C16 119.2(7) . 3_565
C10 C9 C16 123.2(7) . 3_565
C11 C10 C9 122.3(7) . .
C11 C10 H10 118.8 . .
C9 C10 H10 118.8 . .
C10 C11 C12 117.8(7) . .
C10 C11 C13 121.0(7) . .
C12 C11 C13 121.0(7) . .
C7 C12 C11 121.9(7) . .
C7 C12 H12 119.0 . .
C11 C12 H12 119.0 . .
N3 C13 C11 124.6(7) . .
N3 C13 H13 117.7 . .
C11 C13 H13 117.7 . .
N3 C14 C29 109.7(6) . .
N3 C14 C15 109.2(6) . .
C29 C14 C15 110.5(7) . .
N3 C14 H14 109.2 . .
C29 C14 H14 109.2 . .
C15 C14 H14 109.2 . .
N4 C15 C35 110.3(7) . .
N4 C15 C14 107.7(6) . .
C35 C15 C14 112.4(6) . .
N4 C15 H15 108.8 . .
C35 C15 H15 108.8 . .
C14 C15 H15 108.8 . .
N4 C16 C9 124.7(7) . 2_665
N4 C16 H16 117.7 . .
C9 C16 H16 117.7 2_665 .
C18 C17 C22 119.7(8) . .
C18 C17 C4 120.6(7) . .
C22 C17 C4 119.4(7) . .
C17 C18 C19 119.0(8) . .
C17 C18 H18 120.5 . .
C19 C18 H18 120.5 . .
C20 C19 C18 122.1(9) . .
C20 C19 H19 118.9 . .
C18 C19 H19 118.9 . .
C19 C20 C21 118.0(9) . .
C19 C20 H20 121.0 . .
C21 C20 H20 121.0 . .
C22 C21 C20 120.6(9) . .
C22 C21 H21 119.7 . .
C20 C21 H21 119.7 . .
C21 C22 C17 120.3(8) . .
C21 C22 H22 119.9 . .
C17 C22 H22 119.9 . .
C28 C23 C24 118.6(7) . .
C28 C23 C5 120.4(7) . .
C24 C23 C5 120.8(7) . .
C25 C24 C23 120.0(8) . .
C25 C24 H24 120.0 . .
C23 C24 H24 120.0 . .
C26 C25 C24 121.4(9) . .
C26 C25 H25 119.3 . .
C24 C25 H25 119.3 . .
C25 C26 C27 120.7(9) . .
C25 C26 H26 119.6 . .
C27 C26 H26 119.6 . .
C28 C27 C26 117.5(9) . .
C28 C27 H27 121.2 . .
C26 C27 H27 121.2 . .
C27 C28 C23 121.7(8) . .
C27 C28 H28 119.1 . .
C23 C28 H28 119.1 . .
C30 C29 C34 119.2(9) . .
C30 C29 C14 121.2(8) . .
C34 C29 C14 119.6(8) . .
C29 C30 C31 120.1(10) . .
C29 C30 H30 119.9 . .
C31 C30 H30 119.9 . .
C32 C31 C30 120.2(13) . .
C32 C31 H31 119.9 . .
C30 C31 H31 119.9 . .
C33 C32 C31 119.7(13) . .
C33 C32 H32 120.1 . .
C31 C32 H32 120.1 . .
C32 C33 C34 121.4(12) . .
C32 C33 H33 119.3 . .
C34 C33 H33 119.3 . .
C29 C34 C33 119.0(10) . .
C29 C34 H34 120.5 . .
C33 C34 H34 120.5 . .
C40 C35 C36 117.4(9) . .
C40 C35 C15 121.4(8) . .
C36 C35 C15 121.0(9) . .
C37 C36 C35 122.8(11) . .
C37 C36 H36 118.6 . .
C35 C36 H36 118.6 . .
C38 C37 C36 119.9(12) . .
C38 C37 H37 120.0 . .
C36 C37 H37 120.0 . .
C37 C38 C39 120.0(11) . .
C37 C38 H38 120.0 . .
C39 C38 H38 120.0 . .
C40 C39 C38 118.9(11) . .
C40 C39 H39 120.5 . .
C38 C39 H39 120.5 . .
C35 C40 C39 120.8(10) . .
C35 C40 H40 119.6 . .
C39 C40 H40 119.6 . .
C42 C41 C42 119.9(8) 2_665 .
C42 C41 H41 120.1 2_665 .
C42 C41 H41 120.1 . .
C41 C42 C41 120.1(8) 3_565 .
C41 C42 C43 119.1(8) 3_565 .
C41 C42 C43 120.7(8) . .
N5 C43 C42 124.5(7) . .
N5 C43 H43 117.7 . .
C42 C43 H43 117.7 . .
N5 C44 C45 110.0(5) . .
N5 C44 C57 108.0(6) . .
C45 C44 C57 107.4(6) . .
N5 C44 H44 110.4 . .
C45 C44 H44 110.4 . .
C57 C44 H44 110.4 . .
N6 C45 C63 111.2(6) . .
N6 C45 C44 108.3(5) . .
C63 C45 C44 108.9(5) . .
N6 C45 H45 109.5 . .
C63 C45 H45 109.5 . .
C44 C45 H45 109.5 . .
N6 C46 C47 125.0(7) . .
N6 C46 H46 117.5 . .
C47 C46 H46 117.5 . .
C52 C47 C48 119.9(7) . .
C52 C47 C46 118.4(7) . .
C48 C47 C46 121.6(7) . .
C49 C48 C47 120.3(7) . .
C49 C48 H48 119.9 . .
C47 C48 H48 119.9 . .
C48 C49 C50 119.8(7) . .
C48 C49 C56 119.8(7) . 3_565
C50 C49 C56 120.4(7) . 3_565
C49 C50 C51 121.2(7) . .
C49 C50 H50 119.4 . .
C51 C50 H50 119.4 . .
C50 C51 C52 117.6(6) . .
C50 C51 C53 121.2(7) . .
C52 C51 C53 121.0(7) . .
C47 C52 C51 121.1(7) . .
C47 C52 H52 119.5 . .
C51 C52 H52 119.5 . .
N7 C53 C51 122.0(7) . .
N7 C53 H53 119.0 . .
C51 C53 H53 119.0 . .
N7 C54 C69 109.2(6) . .
N7 C54 C55 107.1(6) . .
C69 C54 C55 112.9(5) . .
N7 C54 H54 109.2 . .
C69 C54 H54 109.2 . .
C55 C54 H54 109.2 . .
N8 C55 C75 109.0(6) . .
N8 C55 C54 106.3(5) . .
C75 C55 C54 112.2(6) . .
N8 C55 H55 109.8 . .
C75 C55 H55 109.8 . .
C54 C55 H55 109.8 . .
N8 C56 C49 122.4(7) . 2_665
N8 C56 H56 118.8 . .
C49 C56 H56 118.8 2_665 .
C62 C57 C58 122.6(10) . .
C62 C57 C44 118.6(10) . .
C58 C57 C44 118.7(8) . .
C57 C58 C59 121.8(11) . .
C57 C58 H58 119.1 . .
C59 C58 H58 119.1 . .
C60 C59 C58 111.1(13) . .
C60 C59 H59 124.4 . .
C58 C59 H59 124.4 . .
C61 C60 C59 132.5(16) . .
C61 C60 H60 113.7 . .
C59 C60 H60 113.7 . .
C60 C61 C62 114.4(14) . .
C60 C61 H61 122.8 . .
C62 C61 H61 122.8 . .
C57 C62 C61 117.6(12) . .
C57 C62 H62 121.2 . .
C61 C62 H62 121.2 . .
C68 C63 C64 118.1(7) . .
C68 C63 C45 121.1(7) . .
C64 C63 C45 120.5(7) . .
C65 C64 C63 121.4(8) . .
C65 C64 H64 119.3 . .
C63 C64 H64 119.3 . .
C66 C65 C64 121.1(9) . .
C66 C65 H65 119.5 . .
C64 C65 H65 119.5 . .
C65 C66 C67 119.0(9) . .
C65 C66 H66 120.5 . .
C67 C66 H66 120.5 . .
C66 C67 C68 120.6(9) . .
C66 C67 H67 119.7 . .
C68 C67 H67 119.7 . .
C63 C68 C67 119.7(8) . .
C63 C68 H68 120.1 . .
C67 C68 H68 120.1 . .
C70 C69 C74 120.6(8) . .
C70 C69 C54 120.1(7) . .
C74 C69 C54 119.3(7) . .
C69 C70 C71 119.7(9) . .
C69 C70 H70 120.2 . .
C71 C70 H70 120.2 . .
C70 C71 C72 120.4(9) . .
C70 C71 H71 119.8 . .
C72 C71 H71 119.8 . .
C73 C72 C71 117.6(9) . .
C73 C72 H72 121.2 . .
C71 C72 H72 121.2 . .
C74 C73 C72 122.9(9) . .
C74 C73 H73 118.5 . .
C72 C73 H73 118.5 . .
C73 C74 C69 118.7(8) . .
C73 C74 H74 120.6 . .
C69 C74 H74 120.6 . .
C80 C75 C76 119.5(8) . .
C80 C75 C55 121.5(7) . .
C76 C75 C55 118.9(8) . .
C77 C76 C75 119.3(10) . .
C77 C76 H76 120.4 . .
C75 C76 H76 120.4 . .
C78 C77 C76 120.9(10) . .
C78 C77 H77 119.5 . .
C76 C77 H77 119.5 . .
C77 C78 C79 119.9(10) . .
C77 C78 H78 120.1 . .
C79 C78 H78 120.1 . .
C80 C79 C78 120.4(10) . .
C80 C79 H79 119.8 . .
C78 C79 H79 119.8 . .
C79 C80 C75 120.0(9) . .
C79 C80 H80 120.0 . .
C75 C80 H80 120.0 . .

loop_
_geom_bond_atom_site_label_1
_geom_bond_atom_site_label_2
_geom_bond_distance
_geom_bond_site_symmetry_2
N1 C3 1.245(7) .
N1 C4 1.475(8) .
N2 C6 1.282(8) .
N2 C5 1.463(8) .
N3 C13 1.268(8) .
N3 C14 1.474(9) .
N4 C16 1.263(8) .
N4 C15 1.474(9) .
N5 C43 1.279(8) .
N5 C44 1.468(8) .
N6 C46 1.256(8) .
N6 C45 1.473(8) .
N7 C53 1.257(8) .
N7 C54 1.474(8) .
N8 C56 1.283(8) .
N8 C55 1.471(9) .
C1 C2 1.392(8) .
C1 C2 1.398(8) 2_665
C1 H1 0.9500 .
C2 C1 1.398(8) 3_565
C2 C3 1.484(9) .
C3 H3 0.9500 .
C4 C17 1.510(10) .
C4 C5 1.539(9) .
C4 H4 1.0000 .
C5 C23 1.513(9) .
C5 H5 1.0000 .
C6 C7 1.483(9) .
C6 H6 0.9500 .
C7 C12 1.374(9) .
C7 C8 1.385(9) .
C8 C9 1.388(9) .
C8 H8 0.9500 .
C9 C10 1.411(9) .
C9 C16 1.462(10) 3_565
C10 C11 1.360(9) .
C10 H10 0.9500 .
C11 C12 1.415(9) .
C11 C13 1.456(9) .
C12 H12 0.9500 .
C13 H13 0.9500 .
C14 C29 1.498(10) .
C14 C15 1.520(10) .
C14 H14 1.0000 .
C15 C35 1.507(10) .
C15 H15 1.0000 .
C16 C9 1.462(10) 2_665
C16 H16 0.9500 .
C17 C18 1.376(10) .
C17 C22 1.390(10) .
C18 C19 1.400(10) .
C18 H18 0.9500 .
C19 C20 1.362(12) .
C19 H19 0.9500 .
C20 C21 1.404(12) .
C20 H20 0.9500 .
C21 C22 1.375(10) .
C21 H21 0.9500 .
C22 H22 0.9500 .
C23 C28 1.386(10) .
C23 C24 1.387(9) .
C24 C25 1.368(10) .
C24 H24 0.9500 .
C25 C26 1.345(11) .
C25 H25 0.9500 .
C26 C27 1.409(12) .
C26 H26 0.9500 .
C27 C28 1.382(10) .
C27 H27 0.9500 .
C28 H28 0.9500 .
C29 C30 1.372(11) .
C29 C34 1.381(11) .
C30 C31 1.396(13) .
C30 H30 0.9500 .
C31 C32 1.368(17) .
C31 H31 0.9500 .
C32 C33 1.333(16) .
C32 H32 0.9500 .
C33 C34 1.403(12) .
C33 H33 0.9500 .
C34 H34 0.9500 .
C35 C40 1.369(11) .
C35 C36 1.377(11) .
C36 C37 1.372(13) .
C36 H36 0.9500 .
C37 C38 1.325(15) .
C37 H37 0.9500 .
C38 C39 1.414(14) .
C38 H38 0.9500 .
C39 C40 1.393(12) .
C39 H39 0.9500 .
C40 H40 0.9500 .
C41 C42 1.371(8) 2_665
C41 C42 1.391(8) .
C41 H41 0.9500 .
C42 C41 1.371(8) 3_565
C42 C43 1.465(9) .
C43 H43 0.9500 .
C44 C45 1.559(9) .
C44 C57 1.579(11) .
C44 H44 1.0000 .
C45 C63 1.504(9) .
C45 H45 1.0000 .
C46 C47 1.470(9) .
C46 H46 0.9500 .
C47 C52 1.376(9) .
C47 C48 1.400(9) .
C48 C49 1.392(9) .
C48 H48 0.9500 .
C49 C50 1.393(9) .
C49 C56 1.469(9) 3_565
C50 C51 1.402(9) .
C50 H50 0.9500 .
C51 C52 1.430(9) .
C51 C53 1.460(9) .
C52 H52 0.9500 .
C53 H53 0.9500 .
C54 C69 1.530(10) .
C54 C55 1.543(9) .
C54 H54 1.0000 .
C55 C75 1.530(10) .
C55 H55 1.0000 .
C56 C49 1.469(9) 2_665
C56 H56 0.9500 .
C57 C62 1.388(12) .
C57 C58 1.398(12) .
C58 C59 1.421(12) .
C58 H58 0.9500 .
C59 C60 1.382(16) .
C59 H59 0.9500 .
C60 C61 1.340(16) .
C60 H60 0.9500 .
C61 C62 1.461(14) .
C61 H61 0.9500 .
C62 H62 0.9500 .
C63 C68 1.363(10) .
C63 C64 1.382(9) .
C64 C65 1.361(10) .
C64 H64 0.9500 .
C65 C66 1.344(11) .
C65 H65 0.9500 .
C66 C67 1.371(11) .
C66 H66 0.9500 .
C67 C68 1.402(11) .
C67 H67 0.9500 .
C68 H68 0.9500 .
C69 C70 1.378(10) .
C69 C74 1.385(10) .
C70 C71 1.398(11) .
C70 H70 0.9500 .
C71 C72 1.406(12) .
C71 H71 0.9500 .
C72 C73 1.376(11) .
C72 H72 0.9500 .
C73 C74 1.376(10) .
C73 H73 0.9500 .
C74 H74 0.9500 .
C75 C80 1.379(10) .
C75 C76 1.402(10) .
C76 C77 1.385(12) .
C76 H76 0.9500 .
C77 C78 1.358(14) .
C77 H77 0.9500 .
C78 C79 1.386(12) .
C78 H78 0.9500 .
C79 C80 1.378(10) .
C79 H79 0.9500 .
C80 H80 0.9500 .
